data_7134134
loop_
_publ_author_name
'Durfy, Connor'
'Huang, Michelle'
'Zurakowski, Joseph A.'
'Boyle, Paul D.'
'Drover, Marcus W.'

_publ_section_title
;
 Ring Strain Governs Transmetalation Behaviour at a Tucked-In Iron Complex
;
_journal_name_full 'Chemical Communications'
_journal_paper_doi 10.1039/D4CC06176D
_journal_year 2025
_chemical_formula_moiety 'C32 H58 Cl Fe Ir P2'
_chemical_formula_sum 'C32 H58 Cl Fe Ir P2'
_chemical_formula_weight 788.22
_space_group_crystal_system monoclinic
_space_group_IT_number 15
_space_group_name_Hall '-C 2yc'
_space_group_name_H-M_alt 'C 1 2/c 1'
_atom_sites_solution_hydrogens geom
_atom_sites_solution_primary dual
_atom_sites_solution_secondary difmap
_audit_creation_date 2024-08-30
_audit_creation_method
;
Olex2 1.5
(compiled 2024.01.12 svn.r2f8d729c for OlexSys, GUI svn.r6928)
;
_audit_update_record
;
2024-08-30 deposited with the CCDC.	2025-01-07 downloaded from the CCDC.
;
_cell_angle_alpha 90
_cell_angle_beta 105.854(10)
_cell_angle_gamma 90
_cell_formula_units_Z 8
_cell_length_a 31.472(13)
_cell_length_b 11.404(4)
_cell_length_c 18.851(6)
_cell_measurement_reflns_used 9974
_cell_measurement_temperature 110
_cell_measurement_theta_max 30.57
_cell_measurement_theta_min 2.80
_cell_volume 6508(4)
_computing_cell_refinement SAINT
_computing_data_collection Apex3
_computing_data_reduction SAINT
_computing_molecular_graphics 'Olex2 1.5 (Dolomanov et al., 2009)'
_computing_publication_material 'Olex2 1.5 (Dolomanov et al., 2009)'
_computing_structure_refinement SHELXL
_computing_structure_solution SHELXT
_diffrn_ambient_temperature 110
_diffrn_detector 'CCD plate'
_diffrn_detector_type 'Bruker Apex2'
_diffrn_measured_fraction_theta_full 0.997
_diffrn_measured_fraction_theta_max 0.997
_diffrn_measurement_device '\k-geometry diffractometer'
_diffrn_measurement_device_type 'Bruker Kappa Axis Apex2'
_diffrn_measurement_method '\f and \w scans'
_diffrn_radiation_type MoK\a
_diffrn_radiation_wavelength 0.71073
_diffrn_reflns_av_R_equivalents 0.0853
_diffrn_reflns_av_unetI/netI 0.0492
_diffrn_reflns_Laue_measured_fraction_full 0.997
_diffrn_reflns_Laue_measured_fraction_max 0.997
_diffrn_reflns_limit_h_max 53
_diffrn_reflns_limit_h_min -53
_diffrn_reflns_limit_k_max 19
_diffrn_reflns_limit_k_min -19
_diffrn_reflns_limit_l_max 31
_diffrn_reflns_limit_l_min -31
_diffrn_reflns_number 152914
_diffrn_reflns_point_group_measured_fraction_full 0.997
_diffrn_reflns_point_group_measured_fraction_max 0.997
_diffrn_reflns_theta_full 25.242
_diffrn_reflns_theta_max 37.144
_diffrn_reflns_theta_min 1.345
_diffrn_source 'sealed tube'
_exptl_absorpt_coefficient_mu 4.732
_exptl_absorpt_correction_T_max 0.6591
_exptl_absorpt_correction_T_min 0.4085
_exptl_absorpt_correction_type multi-scan
_exptl_absorpt_process_details SADABS
_exptl_crystal_colour brown
_exptl_crystal_colour_primary brown
_exptl_crystal_density_diffrn 1.609
_exptl_crystal_description prism
_exptl_crystal_F_000 3200
_exptl_crystal_size_max 0.385
_exptl_crystal_size_mid 0.136
_exptl_crystal_size_min 0.075
_refine_diff_density_max 1.708
_refine_diff_density_min -1.120
_refine_diff_density_rms 0.150
_refine_ls_extinction_method none
_refine_ls_goodness_of_fit_ref 1.027
_refine_ls_hydrogen_treatment constr
_refine_ls_matrix_type full
_refine_ls_number_parameters 342
_refine_ls_number_reflns 16668
_refine_ls_number_restraints 0
_refine_ls_restrained_S_all 1.027
_refine_ls_R_factor_all 0.0522
_refine_ls_R_factor_gt 0.0317
_refine_ls_shift/su_max 0.004
_refine_ls_shift/su_mean 0.000
_refine_ls_structure_factor_coef Fsqd
_refine_ls_weighting_details 'w=1/[\s^2^(Fo^2^)+(0.0223P)^2^+3.1576P] where P=(Fo^2^+2Fc^2^)/3'
_refine_ls_weighting_scheme calc
_refine_ls_wR_factor_gt 0.0602
_refine_ls_wR_factor_ref 0.0656
_reflns_Friedel_coverage 0.000
_reflns_number_gt 12715
_reflns_number_total 16668
_reflns_threshold_expression 'I > 2\s(I)'
_cod_data_source_file d4cc06176d3.cif
_cod_data_source_block Complex_4
_cod_database_code 7134134
_shelx_shelxl_version_number 2019/3
_shelx_space_group_comment
;
The symmetry employed for this shelxl refinement is uniquely defined
by the following loop, which should always be used as a source of
symmetry information in preference to the above space-group names.
They are only intended as comments.
;
_shelx_estimated_absorpt_t_max 0.718
_shelx_estimated_absorpt_t_min 0.263
_olex2_refinement_description
;
1.a Ternary CH refined with riding coordinates:
 C11(H11), C12(H12), C15(H15), C16(H16)
1.b Secondary CH2 refined with riding coordinates:
 C1(H1A,H1B), C13(H13A,H13B), C14(H14A,H14B), C17(H17A,H17B), C18(H18A,H18B),
 C19(H19A,H19B), C20(H20A,H20B), C21(H21A,H21B), C22(H22A,H22B), C24(H24A,H24B),
  C25(H25A,H25B), C27(H27A,H27B), C28(H28A,H28B), C30(H30A,H30B), C31(H31A,H31B)
1.c Idealised Me refined as rotating group:
 C7(H7A,H7B,H7C), C8(H8A,H8B,H8C), C9(H9A,H9B,H9C), C10(H10A,H10B,H10C),
 C23(H23A,H23B,H23C), C26(H26A,H26B,H26C), C29(H29A,H29B,H29C), C32(H32A,H32B,
 H32C)
;
_olex2_submission_special_instructions 'No special instructions were received'

loop_
_space_group_symop_operation_xyz
'x, y, z'
'-x, y, -z+1/2'
'x+1/2, y+1/2, z'
'-x+1/2, y+1/2, -z+1/2'
'-x, -y, -z'
'x, -y, z-1/2'
'-x+1/2, -y+1/2, -z'
'x+1/2, -y+1/2, z-1/2'

loop_
_atom_site_label
_atom_site_type_symbol
_atom_site_fract_x
_atom_site_fract_y
_atom_site_fract_z
_atom_site_U_iso_or_equiv
_atom_site_adp_type
_atom_site_occupancy
_atom_site_site_symmetry_order
_atom_site_calc_flag
_atom_site_refinement_flags_posn
_atom_site_refinement_flags_adp
_atom_site_refinement_flags_occupancy
_atom_site_disorder_assembly
_atom_site_disorder_group
Ir1 Ir 0.38465(2) 0.22249(2) 0.70042(2) 0.01576(2) Uani 1 1 d . . . . .
Fe1 Fe 0.36918(2) 0.44936(2) 0.54240(2) 0.01232(5) Uani 1 1 d . . . . .
Cl1 Cl 0.33652(2) 0.29006(4) 0.58771(2) 0.01567(8) Uani 1 1 d . . . . .
P1 P 0.30760(2) 0.48720(4) 0.45657(3) 0.01207(9) Uani 1 1 d . . . . .
P2 P 0.38312(2) 0.32862(4) 0.45835(3) 0.01286(9) Uani 1 1 d . . . . .
C1 C 0.41095(11) 0.3921(2) 0.71890(12) 0.0346(7) Uani 1 1 d . . . . .
H1A H 0.397558 0.430487 0.754693 0.042 Uiso 1 1 calc R U . . .
H1B H 0.442938 0.384230 0.743316 0.042 Uiso 1 1 calc R U . . .
C2 C 0.40603(9) 0.47407(18) 0.65542(11) 0.0238(5) Uani 1 1 d . . . . .
C3 C 0.37193(8) 0.56011(18) 0.63198(11) 0.0212(4) Uani 1 1 d . . . . .
C4 C 0.38106(7) 0.62440(16) 0.57300(11) 0.0168(4) Uani 1 1 d . . . . .
C5 C 0.41861(7) 0.57403(17) 0.55652(11) 0.0170(4) Uani 1 1 d . . . . .
C6 C 0.43417(8) 0.48017(18) 0.60837(12) 0.0219(4) Uani 1 1 d . . . . .
C7 C 0.33702(10) 0.5874(2) 0.66972(14) 0.0342(6) Uani 1 1 d . . . . .
H7A H 0.349805 0.634609 0.713846 0.051 Uiso 1 1 calc R U . . .
H7B H 0.325296 0.514169 0.683978 0.051 Uiso 1 1 calc R U . . .
H7C H 0.313080 0.631404 0.636067 0.051 Uiso 1 1 calc R U . . .
C8 C 0.35958(8) 0.73784(17) 0.54182(13) 0.0229(4) Uani 1 1 d . . . . .
H8A H 0.372533 0.802438 0.574981 0.034 Uiso 1 1 calc R U . . .
H8B H 0.327800 0.733630 0.536885 0.034 Uiso 1 1 calc R U . . .
H8C H 0.364397 0.751416 0.493272 0.034 Uiso 1 1 calc R U . . .
C9 C 0.44236(8) 0.6257(2) 0.50498(13) 0.0232(4) Uani 1 1 d . . . . .
H9A H 0.458555 0.695848 0.527444 0.035 Uiso 1 1 calc R U . . .
H9B H 0.420895 0.647133 0.458494 0.035 Uiso 1 1 calc R U . . .
H9C H 0.463169 0.568021 0.495304 0.035 Uiso 1 1 calc R U . . .
C10 C 0.47602(8) 0.4110(2) 0.61884(16) 0.0325(6) Uani 1 1 d . . . . .
H10A H 0.500578 0.453716 0.651931 0.049 Uiso 1 1 calc R U . . .
H10B H 0.482098 0.399582 0.571019 0.049 Uiso 1 1 calc R U . . .
H10C H 0.472709 0.334486 0.640418 0.049 Uiso 1 1 calc R U . . .
C11 C 0.43665(8) 0.1491(2) 0.78271(12) 0.0254(5) Uani 1 1 d . . . . .
H11 H 0.464889 0.194546 0.794086 0.030 Uiso 1 1 calc R U . . .
C12 C 0.40401(8) 0.19561(19) 0.81362(11) 0.0231(4) Uani 1 1 d . . . . .
H12 H 0.413396 0.268978 0.842743 0.028 Uiso 1 1 calc R U . . .
C13 C 0.37098(9) 0.1237(2) 0.83994(12) 0.0278(5) Uani 1 1 d . . . . .
H13A H 0.349523 0.177141 0.853056 0.033 Uiso 1 1 calc R U . . .
H13B H 0.386679 0.080573 0.885073 0.033 Uiso 1 1 calc R U . . .
C14 C 0.34572(9) 0.0353(2) 0.78186(13) 0.0245(5) Uani 1 1 d . . . . .
H14A H 0.360496 -0.041979 0.791492 0.029 Uiso 1 1 calc R U . . .
H14B H 0.315362 0.026171 0.786751 0.029 Uiso 1 1 calc R U . . .
C15 C 0.34329(7) 0.07327(17) 0.70323(12) 0.0186(4) Uani 1 1 d . . . . .
H15 H 0.312618 0.079697 0.669963 0.022 Uiso 1 1 calc R U . . .
C16 C 0.37507(7) 0.04180(17) 0.66765(11) 0.0187(4) Uani 1 1 d . . . . .
H16 H 0.363108 0.029841 0.613275 0.022 Uiso 1 1 calc R U . . .
C17 C 0.41569(9) -0.0315(2) 0.70291(13) 0.0257(5) Uani 1 1 d . . . . .
H17A H 0.434997 -0.034003 0.669363 0.031 Uiso 1 1 calc R U . . .
H17B H 0.406353 -0.112784 0.709363 0.031 Uiso 1 1 calc R U . . .
C18 C 0.44193(9) 0.0162(2) 0.77734(14) 0.0294(5) Uani 1 1 d . . . . .
H18A H 0.473572 -0.002719 0.785123 0.035 Uiso 1 1 calc R U . . .
H18B H 0.431838 -0.022528 0.816852 0.035 Uiso 1 1 calc R U . . .
C19 C 0.29167(7) 0.35020(16) 0.40514(10) 0.0145(3) Uani 1 1 d . . . . .
H19A H 0.283862 0.289563 0.437004 0.017 Uiso 1 1 calc R U . . .
H19B H 0.265957 0.363176 0.361931 0.017 Uiso 1 1 calc R U . . .
C20 C 0.33206(7) 0.31211(17) 0.38034(11) 0.0151(3) Uani 1 1 d . . . . .
H20A H 0.334470 0.360916 0.338178 0.018 Uiso 1 1 calc R U . . .
H20B H 0.328675 0.229285 0.364020 0.018 Uiso 1 1 calc R U . . .
C21 C 0.25750(7) 0.53898(17) 0.47910(12) 0.0175(4) Uani 1 1 d . . . . .
H21A H 0.263599 0.617094 0.502601 0.021 Uiso 1 1 calc R U . . .
H21B H 0.233782 0.548783 0.432617 0.021 Uiso 1 1 calc R U . . .
C22 C 0.24070(7) 0.45820(18) 0.53017(12) 0.0191(4) Uani 1 1 d . . . . .
H22A H 0.227603 0.387075 0.502642 0.023 Uiso 1 1 calc R U . . .
H22B H 0.265865 0.433352 0.571621 0.023 Uiso 1 1 calc R U . . .
C23 C 0.20626(8) 0.5184(2) 0.56064(13) 0.0242(4) Uani 1 1 d . . . . .
H23A H 0.196711 0.464641 0.593841 0.036 Uiso 1 1 calc R U . . .
H23B H 0.180786 0.540359 0.519833 0.036 Uiso 1 1 calc R U . . .
H23C H 0.219109 0.588908 0.587873 0.036 Uiso 1 1 calc R U . . .
C24 C 0.30933(7) 0.59127(17) 0.38197(10) 0.0153(3) Uani 1 1 d . . . . .
H24A H 0.307685 0.671835 0.400612 0.018 Uiso 1 1 calc R U . . .
H24B H 0.338391 0.583187 0.371647 0.018 Uiso 1 1 calc R U . . .
C25 C 0.27341(7) 0.57852(19) 0.30902(11) 0.0194(4) Uani 1 1 d . . . . .
H25A H 0.277888 0.503772 0.285331 0.023 Uiso 1 1 calc R U . . .
H25B H 0.244217 0.574883 0.319248 0.023 Uiso 1 1 calc R U . . .
C26 C 0.27339(9) 0.6791(2) 0.25587(12) 0.0263(5) Uani 1 1 d . . . . .
H26A H 0.251315 0.663814 0.208923 0.039 Uiso 1 1 calc R U . . .
H26B H 0.302677 0.685672 0.247435 0.039 Uiso 1 1 calc R U . . .
H26C H 0.266179 0.752430 0.277050 0.039 Uiso 1 1 calc R U . . .
C27 C 0.39480(7) 0.17199(17) 0.48029(11) 0.0161(4) Uani 1 1 d . . . . .
H27A H 0.371019 0.140663 0.500112 0.019 Uiso 1 1 calc R U . . .
H27B H 0.393024 0.130028 0.433594 0.019 Uiso 1 1 calc R U . . .
C28 C 0.43909(7) 0.14171(18) 0.53487(12) 0.0196(4) Uani 1 1 d . . . . .
H28A H 0.462840 0.187975 0.522901 0.023 Uiso 1 1 calc R U . . .
H28B H 0.438234 0.162953 0.585384 0.023 Uiso 1 1 calc R U . . .
C29 C 0.44932(8) 0.0112(2) 0.53213(13) 0.0246(4) Uani 1 1 d . . . . .
H29A H 0.476322 -0.007344 0.570825 0.037 Uiso 1 1 calc R U . . .
H29B H 0.453520 -0.008062 0.483836 0.037 Uiso 1 1 calc R U . . .
H29C H 0.424679 -0.034739 0.539972 0.037 Uiso 1 1 calc R U . . .
C30 C 0.42424(7) 0.36472(17) 0.40838(11) 0.0171(4) Uani 1 1 d . . . . .
H30A H 0.415067 0.438531 0.380800 0.021 Uiso 1 1 calc R U . . .
H30B H 0.452876 0.379786 0.445103 0.021 Uiso 1 1 calc R U . . .
C31 C 0.43149(8) 0.27180(18) 0.35421(12) 0.0199(4) Uani 1 1 d . . . . .
H31A H 0.444383 0.200888 0.382212 0.024 Uiso 1 1 calc R U . . .
H31B H 0.402522 0.249670 0.320639 0.024 Uiso 1 1 calc R U . . .
C32 C 0.46169(8) 0.3125(2) 0.30834(13) 0.0231(4) Uani 1 1 d . . . . .
H32A H 0.464021 0.250656 0.273521 0.035 Uiso 1 1 calc R U . . .
H32B H 0.491071 0.329682 0.340943 0.035 Uiso 1 1 calc R U . . .
H32C H 0.449434 0.383498 0.281020 0.035 Uiso 1 1 calc R U . . .

loop_
_atom_site_aniso_label
_atom_site_aniso_U_11
_atom_site_aniso_U_22
_atom_site_aniso_U_33
_atom_site_aniso_U_23
_atom_site_aniso_U_13
_atom_site_aniso_U_12
Ir1 0.02246(4) 0.01364(3) 0.00951(3) 0.00148(3) 0.00153(2) -0.00310(3)
Fe1 0.01614(13) 0.01079(11) 0.00828(11) 0.00026(9) 0.00035(9) -0.00245(9)
Cl1 0.0210(2) 0.01359(18) 0.01099(17) 0.00192(14) 0.00193(16) -0.00269(16)
P1 0.0143(2) 0.01212(19) 0.00951(19) 0.00041(16) 0.00274(17) -0.00131(16)
P2 0.0133(2) 0.0124(2) 0.0116(2) -0.00048(16) 0.00136(17) -0.00118(17)
C1 0.0608(18) 0.0196(10) 0.0127(9) 0.0055(8) -0.0081(10) -0.0152(11)
C2 0.0385(13) 0.0148(8) 0.0115(8) 0.0006(7) -0.0041(8) -0.0105(8)
C3 0.0347(12) 0.0173(9) 0.0115(8) -0.0047(7) 0.0065(8) -0.0103(8)
C4 0.0225(10) 0.0122(8) 0.0137(8) -0.0024(6) 0.0016(7) -0.0041(7)
C5 0.0184(9) 0.0139(8) 0.0151(8) 0.0004(7) -0.0016(7) -0.0056(7)
C6 0.0244(11) 0.0145(8) 0.0192(9) 0.0011(7) -0.0070(8) -0.0054(8)
C7 0.0487(17) 0.0380(13) 0.0212(11) -0.0128(10) 0.0185(11) -0.0160(12)
C8 0.0279(12) 0.0138(8) 0.0244(11) -0.0014(8) 0.0026(9) -0.0022(8)
C9 0.0230(11) 0.0221(10) 0.0239(10) 0.0000(8) 0.0054(9) -0.0072(8)
C10 0.0241(12) 0.0193(10) 0.0412(14) -0.0003(10) -0.0131(10) -0.0005(9)
C11 0.0236(11) 0.0287(11) 0.0185(10) 0.0022(8) -0.0033(8) -0.0048(9)
C12 0.0344(13) 0.0198(9) 0.0113(8) 0.0042(7) 0.0000(8) -0.0032(8)
C13 0.0383(14) 0.0289(11) 0.0161(9) 0.0056(8) 0.0074(9) 0.0031(10)
C14 0.0321(13) 0.0224(10) 0.0220(10) 0.0057(8) 0.0124(9) -0.0016(9)
C15 0.0212(10) 0.0165(8) 0.0181(9) 0.0034(7) 0.0053(8) -0.0035(7)
C16 0.0248(11) 0.0156(8) 0.0141(8) 0.0007(7) 0.0024(8) 0.0009(7)
C17 0.0325(13) 0.0238(10) 0.0207(10) 0.0036(8) 0.0070(9) 0.0116(9)
C18 0.0264(12) 0.0332(12) 0.0256(11) 0.0044(10) 0.0024(9) 0.0075(10)
C19 0.0161(9) 0.0135(8) 0.0129(8) 0.0001(6) 0.0021(7) -0.0021(7)
C20 0.0152(9) 0.0157(8) 0.0122(8) -0.0007(6) -0.0002(7) 0.0015(7)
C21 0.0205(10) 0.0153(8) 0.0185(9) 0.0010(7) 0.0084(8) 0.0007(7)
C22 0.0216(10) 0.0172(9) 0.0217(9) 0.0013(7) 0.0115(8) -0.0017(7)
C23 0.0245(11) 0.0245(10) 0.0277(11) 0.0008(9) 0.0140(9) -0.0011(9)
C24 0.0168(9) 0.0162(8) 0.0121(8) 0.0028(6) 0.0024(7) -0.0018(7)
C25 0.0194(10) 0.0215(9) 0.0150(8) 0.0051(7) 0.0007(7) -0.0028(8)
C26 0.0302(12) 0.0280(11) 0.0173(9) 0.0089(9) 0.0010(9) -0.0015(9)
C27 0.0177(9) 0.0129(8) 0.0169(8) -0.0009(7) 0.0033(7) -0.0010(7)
C28 0.0202(10) 0.0167(9) 0.0202(9) 0.0009(7) 0.0030(8) -0.0010(7)
C29 0.0233(11) 0.0226(10) 0.0271(11) 0.0027(9) 0.0055(9) 0.0068(8)
C30 0.0181(10) 0.0161(8) 0.0175(9) -0.0011(7) 0.0055(7) -0.0028(7)
C31 0.0237(10) 0.0176(9) 0.0218(10) -0.0036(8) 0.0118(8) -0.0015(8)
C32 0.0243(11) 0.0231(10) 0.0255(11) -0.0032(8) 0.0128(9) -0.0034(8)

loop_
_atom_type_symbol
_atom_type_description
_atom_type_scat_dispersion_real
_atom_type_scat_dispersion_imag
_atom_type_scat_source
C C 0.0033 0.0016 'International Tables Vol C Tables 4.2.6.8 and 6.1.1.4'
H H 0.0000 0.0000 'International Tables Vol C Tables 4.2.6.8 and 6.1.1.4'
P P 0.1023 0.0942 'International Tables Vol C Tables 4.2.6.8 and 6.1.1.4'
Cl Cl 0.1484 0.1585 'International Tables Vol C Tables 4.2.6.8 and 6.1.1.4'
Fe Fe 0.3463 0.8444 'International Tables Vol C Tables 4.2.6.8 and 6.1.1.4'
Ir Ir -1.4442 7.9887 'International Tables Vol C Tables 4.2.6.8 and 6.1.1.4'

loop_
_geom_angle_atom_site_label_1
_geom_angle_atom_site_label_2
_geom_angle_atom_site_label_3
_geom_angle
_geom_angle_site_symmetry_1
_geom_angle_site_symmetry_3
_geom_angle_publ_flag
C1 Ir1 Cl1 88.61(7) . . ?
C1 Ir1 C11 92.99(10) . . ?
C1 Ir1 C15 160.07(11) . . ?
C1 Ir1 C16 162.01(11) . . ?
C11 Ir1 Cl1 165.71(7) . . ?
C11 Ir1 C15 91.23(9) . . ?
C11 Ir1 C16 81.37(9) . . ?
C12 Ir1 Cl1 154.65(7) . . ?
C12 Ir1 C1 88.49(9) . . ?
C12 Ir1 C11 39.64(10) . . ?
C12 Ir1 C15 82.39(9) . . ?
C12 Ir1 C16 97.63(8) . . ?
C15 Ir1 Cl1 92.08(6) . . ?
C16 Ir1 Cl1 92.79(6) . . ?
C16 Ir1 C15 37.85(8) . . ?
P1 Fe1 Cl1 91.95(3) . . ?
P1 Fe1 P2 84.46(3) . . ?
P2 Fe1 Cl1 88.37(3) . . ?
C2 Fe1 Cl1 84.98(6) . . ?
C2 Fe1 P1 146.27(7) . . ?
C2 Fe1 P2 128.87(7) . . ?
C3 Fe1 Cl1 95.67(6) . . ?
C3 Fe1 P1 108.00(7) . . ?
C3 Fe1 P2 166.70(7) . . ?
C3 Fe1 C2 39.46(9) . . ?
C3 Fe1 C6 66.70(10) . . ?
C4 Fe1 Cl1 134.48(6) . . ?
C4 Fe1 P1 94.07(6) . . ?
C4 Fe1 P2 137.11(6) . . ?
C4 Fe1 C2 65.93(8) . . ?
C4 Fe1 C3 39.92(8) . . ?
C4 Fe1 C6 66.80(8) . . ?
C5 Fe1 Cl1 150.30(6) . . ?
C5 Fe1 P1 116.08(6) . . ?
C5 Fe1 P2 103.20(7) . . ?
C5 Fe1 C2 66.37(8) . . ?
C5 Fe1 C3 67.52(9) . . ?
C5 Fe1 C4 40.06(9) . . ?
C5 Fe1 C6 40.31(8) . . ?
C6 Fe1 Cl1 111.25(6) . . ?
C6 Fe1 P1 156.39(6) . . ?
C6 Fe1 P2 100.02(7) . . ?
C6 Fe1 C2 38.81(10) . . ?
Fe1 Cl1 Ir1 109.82(3) . . ?
C19 P1 Fe1 106.26(7) . . ?
C19 P1 C21 105.53(10) . . ?
C19 P1 C24 101.82(9) . . ?
C21 P1 Fe1 122.10(8) . . ?
C21 P1 C24 100.05(9) . . ?
C24 P1 Fe1 118.76(7) . . ?
C20 P2 Fe1 109.11(7) . . ?
C27 P2 Fe1 120.21(7) . . ?
C27 P2 C20 98.89(9) . . ?
C30 P2 Fe1 121.79(7) . . ?
C30 P2 C20 101.15(10) . . ?
C30 P2 C27 101.88(9) . . ?
Ir1 C1 H1A 107.4 . . ?
Ir1 C1 H1B 107.4 . . ?
H1A C1 H1B 106.9 . . ?
C2 C1 Ir1 119.67(15) . . ?
C2 C1 H1A 107.4 . . ?
C2 C1 H1B 107.4 . . ?
C1 C2 Fe1 128.51(15) . . ?
C3 C2 Fe1 68.14(11) . . ?
C3 C2 C1 125.5(2) . . ?
C6 C2 Fe1 69.25(12) . . ?
C6 C2 C1 126.0(2) . . ?
C6 C2 C3 108.50(18) . . ?
C2 C3 Fe1 72.40(12) . . ?
C2 C3 C7 125.6(2) . . ?
C4 C3 Fe1 69.72(11) . . ?
C4 C3 C2 107.4(2) . . ?
C4 C3 C7 126.5(2) . . ?
C7 C3 Fe1 129.49(16) . . ?
C3 C4 Fe1 70.36(11) . . ?
C3 C4 C8 125.7(2) . . ?
C5 C4 Fe1 69.49(11) . . ?
C5 C4 C3 108.62(19) . . ?
C5 C4 C8 125.02(19) . . ?
C8 C4 Fe1 133.55(15) . . ?
C4 C5 Fe1 70.45(12) . . ?
C4 C5 C6 107.47(19) . . ?
C4 C5 C9 125.02(19) . . ?
C6 C5 Fe1 71.43(12) . . ?
C6 C5 C9 126.4(2) . . ?
C9 C5 Fe1 132.62(15) . . ?
C2 C6 Fe1 71.93(13) . . ?
C2 C6 C5 107.8(2) . . ?
C2 C6 C10 124.6(2) . . ?
C5 C6 Fe1 68.26(12) . . ?
C5 C6 C10 127.0(2) . . ?
C10 C6 Fe1 131.57(16) . . ?
C3 C7 H7A 109.5 . . ?
C3 C7 H7B 109.5 . . ?
C3 C7 H7C 109.5 . . ?
H7A C7 H7B 109.5 . . ?
H7A C7 H7C 109.5 . . ?
H7B C7 H7C 109.5 . . ?
C4 C8 H8A 109.5 . . ?
C4 C8 H8B 109.5 . . ?
C4 C8 H8C 109.5 . . ?
H8A C8 H8B 109.5 . . ?
H8A C8 H8C 109.5 . . ?
H8B C8 H8C 109.5 . . ?
C5 C9 H9A 109.5 . . ?
C5 C9 H9B 109.5 . . ?
C5 C9 H9C 109.5 . . ?
H9A C9 H9B 109.5 . . ?
H9A C9 H9C 109.5 . . ?
H9B C9 H9C 109.5 . . ?
C6 C10 H10A 109.5 . . ?
C6 C10 H10B 109.5 . . ?
C6 C10 H10C 109.5 . . ?
H10A C10 H10B 109.5 . . ?
H10A C10 H10C 109.5 . . ?
H10B C10 H10C 109.5 . . ?
Ir1 C11 H11 114.9 . . ?
C12 C11 Ir1 69.37(13) . . ?
C12 C11 H11 114.9 . . ?
C12 C11 C18 120.1(2) . . ?
C18 C11 Ir1 115.02(15) . . ?
C18 C11 H11 114.9 . . ?
Ir1 C12 H12 113.6 . . ?
C11 C12 Ir1 70.99(13) . . ?
C11 C12 H12 113.6 . . ?
C11 C12 C13 125.0(2) . . ?
C13 C12 Ir1 112.51(16) . . ?
C13 C12 H12 113.6 . . ?
C12 C13 H13A 109.0 . . ?
C12 C13 H13B 109.0 . . ?
C12 C13 C14 112.96(19) . . ?
H13A C13 H13B 107.8 . . ?
C14 C13 H13A 109.0 . . ?
C14 C13 H13B 109.0 . . ?
C13 C14 H14A 109.1 . . ?
C13 C14 H14B 109.1 . . ?
H14A C14 H14B 107.8 . . ?
C15 C14 C13 112.58(18) . . ?
C15 C14 H14A 109.1 . . ?
C15 C14 H14B 109.1 . . ?
Ir1 C15 H15 114.4 . . ?
C14 C15 Ir1 112.22(15) . . ?
C14 C15 H15 114.4 . . ?
C16 C15 Ir1 70.95(12) . . ?
C16 C15 C14 122.8(2) . . ?
C16 C15 H15 114.4 . . ?
Ir1 C16 H16 114.2 . . ?
C15 C16 Ir1 71.20(12) . . ?
C15 C16 H16 114.2 . . ?
C15 C16 C17 123.98(19) . . ?
C17 C16 Ir1 111.49(15) . . ?
C17 C16 H16 114.2 . . ?
C16 C17 H17A 109.0 . . ?
C16 C17 H17B 109.0 . . ?
C16 C17 C18 112.74(19) . . ?
H17A C17 H17B 107.8 . . ?
C18 C17 H17A 109.0 . . ?
C18 C17 H17B 109.0 . . ?
C11 C18 H18A 109.2 . . ?
C11 C18 H18B 109.2 . . ?
C17 C18 C11 111.94(19) . . ?
C17 C18 H18A 109.2 . . ?
C17 C18 H18B 109.2 . . ?
H18A C18 H18B 107.9 . . ?
P1 C19 H19A 110.6 . . ?
P1 C19 H19B 110.6 . . ?
H19A C19 H19B 108.7 . . ?
C20 C19 P1 105.84(13) . . ?
C20 C19 H19A 110.6 . . ?
C20 C19 H19B 110.6 . . ?
P2 C20 H20A 109.7 . . ?
P2 C20 H20B 109.7 . . ?
C19 C20 P2 109.77(13) . . ?
C19 C20 H20A 109.7 . . ?
C19 C20 H20B 109.7 . . ?
H20A C20 H20B 108.2 . . ?
P1 C21 H21A 108.6 . . ?
P1 C21 H21B 108.6 . . ?
H21A C21 H21B 107.6 . . ?
C22 C21 P1 114.73(14) . . ?
C22 C21 H21A 108.6 . . ?
C22 C21 H21B 108.6 . . ?
C21 C22 H22A 109.3 . . ?
C21 C22 H22B 109.3 . . ?
H22A C22 H22B 107.9 . . ?
C23 C22 C21 111.77(17) . . ?
C23 C22 H22A 109.3 . . ?
C23 C22 H22B 109.3 . . ?
C22 C23 H23A 109.5 . . ?
C22 C23 H23B 109.5 . . ?
C22 C23 H23C 109.5 . . ?
H23A C23 H23B 109.5 . . ?
H23A C23 H23C 109.5 . . ?
H23B C23 H23C 109.5 . . ?
P1 C24 H24A 108.1 . . ?
P1 C24 H24B 108.1 . . ?
H24A C24 H24B 107.3 . . ?
C25 C24 P1 116.99(14) . . ?
C25 C24 H24A 108.1 . . ?
C25 C24 H24B 108.1 . . ?
C24 C25 H25A 109.0 . . ?
C24 C25 H25B 109.0 . . ?
H25A C25 H25B 107.8 . . ?
C26 C25 C24 112.78(18) . . ?
C26 C25 H25A 109.0 . . ?
C26 C25 H25B 109.0 . . ?
C25 C26 H26A 109.5 . . ?
C25 C26 H26B 109.5 . . ?
C25 C26 H26C 109.5 . . ?
H26A C26 H26B 109.5 . . ?
H26A C26 H26C 109.5 . . ?
H26B C26 H26C 109.5 . . ?
P2 C27 H27A 108.0 . . ?
P2 C27 H27B 108.0 . . ?
H27A C27 H27B 107.2 . . ?
C28 C27 P2 117.26(14) . . ?
C28 C27 H27A 108.0 . . ?
C28 C27 H27B 108.0 . . ?
C27 C28 H28A 109.4 . . ?
C27 C28 H28B 109.4 . . ?
H28A C28 H28B 108.0 . . ?
C29 C28 C27 111.06(18) . . ?
C29 C28 H28A 109.4 . . ?
C29 C28 H28B 109.4 . . ?
C28 C29 H29A 109.5 . . ?
C28 C29 H29B 109.5 . . ?
C28 C29 H29C 109.5 . . ?
H29A C29 H29B 109.5 . . ?
H29A C29 H29C 109.5 . . ?
H29B C29 H29C 109.5 . . ?
P2 C30 H30A 108.3 . . ?
P2 C30 H30B 108.3 . . ?
H30A C30 H30B 107.4 . . ?
C31 C30 P2 116.07(14) . . ?
C31 C30 H30A 108.3 . . ?
C31 C30 H30B 108.3 . . ?
C30 C31 H31A 108.9 . . ?
C30 C31 H31B 108.9 . . ?
H31A C31 H31B 107.7 . . ?
C32 C31 C30 113.43(18) . . ?
C32 C31 H31A 108.9 . . ?
C32 C31 H31B 108.9 . . ?
C31 C32 H32A 109.5 . . ?
C31 C32 H32B 109.5 . . ?
C31 C32 H32C 109.5 . . ?
H32A C32 H32B 109.5 . . ?
H32A C32 H32C 109.5 . . ?
H32B C32 H32C 109.5 . . ?

loop_
_geom_bond_atom_site_label_1
_geom_bond_atom_site_label_2
_geom_bond_distance
_geom_bond_site_symmetry_2
_geom_bond_publ_flag
Ir1 Cl1 2.3758(8) . ?
Ir1 C1 2.095(2) . ?
Ir1 C11 2.097(2) . ?
Ir1 C12 2.076(2) . ?
Ir1 C15 2.152(2) . ?
Ir1 C16 2.149(2) . ?
Fe1 Cl1 2.3592(8) . ?
Fe1 P1 2.2014(9) . ?
Fe1 P2 2.2314(8) . ?
Fe1 C2 2.148(2) . ?
Fe1 C3 2.091(2) . ?
Fe1 C4 2.083(2) . ?
Fe1 C5 2.070(2) . ?
Fe1 C6 2.113(2) . ?
P1 C19 1.835(2) . ?
P1 C21 1.839(2) . ?
P1 C24 1.852(2) . ?
P2 C20 1.868(2) . ?
P2 C27 1.848(2) . ?
P2 C30 1.843(2) . ?
C1 H1A 0.9900 . ?
C1 H1B 0.9900 . ?
C1 C2 1.493(3) . ?
C2 C3 1.432(3) . ?
C2 C6 1.416(4) . ?
C3 C4 1.425(3) . ?
C3 C7 1.496(3) . ?
C4 C5 1.423(3) . ?
C4 C8 1.503(3) . ?
C5 C6 1.442(3) . ?
C5 C9 1.499(3) . ?
C6 C10 1.502(3) . ?
C7 H7A 0.9800 . ?
C7 H7B 0.9800 . ?
C7 H7C 0.9800 . ?
C8 H8A 0.9800 . ?
C8 H8B 0.9800 . ?
C8 H8C 0.9800 . ?
C9 H9A 0.9800 . ?
C9 H9B 0.9800 . ?
C9 H9C 0.9800 . ?
C10 H10A 0.9800 . ?
C10 H10B 0.9800 . ?
C10 H10C 0.9800 . ?
C11 H11 1.0000 . ?
C11 C12 1.415(4) . ?
C11 C18 1.531(4) . ?
C12 H12 1.0000 . ?
C12 C13 1.510(3) . ?
C13 H13A 0.9900 . ?
C13 H13B 0.9900 . ?
C13 C14 1.540(3) . ?
C14 H14A 0.9900 . ?
C14 H14B 0.9900 . ?
C14 C15 1.526(3) . ?
C15 H15 1.0000 . ?
C15 C16 1.395(3) . ?
C16 H16 1.0000 . ?
C16 C17 1.520(3) . ?
C17 H17A 0.9900 . ?
C17 H17B 0.9900 . ?
C17 C18 1.521(4) . ?
C18 H18A 0.9900 . ?
C18 H18B 0.9900 . ?
C19 H19A 0.9900 . ?
C19 H19B 0.9900 . ?
C19 C20 1.532(3) . ?
C20 H20A 0.9900 . ?
C20 H20B 0.9900 . ?
C21 H21A 0.9900 . ?
C21 H21B 0.9900 . ?
C21 C22 1.528(3) . ?
C22 H22A 0.9900 . ?
C22 H22B 0.9900 . ?
C22 C23 1.522(3) . ?
C23 H23A 0.9800 . ?
C23 H23B 0.9800 . ?
C23 H23C 0.9800 . ?
C24 H24A 0.9900 . ?
C24 H24B 0.9900 . ?
C24 C25 1.530(3) . ?
C25 H25A 0.9900 . ?
C25 H25B 0.9900 . ?
C25 C26 1.523(3) . ?
C26 H26A 0.9800 . ?
C26 H26B 0.9800 . ?
C26 H26C 0.9800 . ?
C27 H27A 0.9900 . ?
C27 H27B 0.9900 . ?
C27 C28 1.529(3) . ?
C28 H28A 0.9900 . ?
C28 H28B 0.9900 . ?
C28 C29 1.526(3) . ?
C29 H29A 0.9800 . ?
C29 H29B 0.9800 . ?
C29 H29C 0.9800 . ?
C30 H30A 0.9900 . ?
C30 H30B 0.9900 . ?
C30 C31 1.531(3) . ?
C31 H31A 0.9900 . ?
C31 H31B 0.9900 . ?
C31 C32 1.522(3) . ?
C32 H32A 0.9800 . ?
C32 H32B 0.9800 . ?
C32 H32C 0.9800 . ?

loop_
_geom_hbond_atom_site_label_D
_geom_hbond_atom_site_label_H
_geom_hbond_atom_site_label_A
_geom_hbond_distance_DH
_geom_hbond_distance_HA
_geom_hbond_distance_DA
_geom_hbond_angle_DHA
_geom_hbond_site_symmetry_A
_geom_hbond_publ_flag
C19 H19A Cl1 0.99 2.87 3.414(2) 115.3 . yes
C22 H22B Cl1 0.99 2.71 3.487(3) 135.8 . yes
C27 H27A Cl1 0.99 2.79 3.363(2) 117.4 . yes

loop_
_geom_torsion_atom_site_label_1
_geom_torsion_atom_site_label_2
_geom_torsion_atom_site_label_3
_geom_torsion_atom_site_label_4
_geom_torsion
_geom_torsion_site_symmetry_1
_geom_torsion_site_symmetry_2
_geom_torsion_site_symmetry_3
_geom_torsion_site_symmetry_4
_geom_torsion_publ_flag
Ir1 C1 C2 Fe1 6.2(4) . . . . ?
Ir1 C1 C2 C3 95.2(3) . . . . ?
Ir1 C1 C2 C6 -84.9(3) . . . . ?
Ir1 C11 C12 C13 104.7(2) . . . . ?
Ir1 C11 C18 C17 14.1(3) . . . . ?
Ir1 C12 C13 C14 30.5(3) . . . . ?
Ir1 C15 C16 C17 103.7(2) . . . . ?
Ir1 C16 C17 C18 29.3(2) . . . . ?
Fe1 P1 C19 C20 -53.85(13) . . . . ?
Fe1 P1 C21 C22 -57.19(18) . . . . ?
Fe1 P1 C24 C25 155.27(14) . . . . ?
Fe1 P2 C20 C19 -18.58(15) . . . . ?
Fe1 P2 C27 C28 -71.09(17) . . . . ?
Fe1 P2 C30 C31 177.99(13) . . . . ?
Fe1 C2 C3 C4 -61.27(13) . . . . ?
Fe1 C2 C3 C7 126.4(2) . . . . ?
Fe1 C2 C6 C5 59.05(14) . . . . ?
Fe1 C2 C6 C10 -128.5(2) . . . . ?
Fe1 C3 C4 C5 -59.15(14) . . . . ?
Fe1 C3 C4 C8 130.1(2) . . . . ?
Fe1 C4 C5 C6 -62.22(13) . . . . ?
Fe1 C4 C5 C9 128.9(2) . . . . ?
Fe1 C5 C6 C2 -61.38(15) . . . . ?
Fe1 C5 C6 C10 126.4(2) . . . . ?
P1 C19 C20 P2 44.45(15) . . . . ?
P1 C21 C22 C23 166.72(16) . . . . ?
P1 C24 C25 C26 171.05(16) . . . . ?
P2 C27 C28 C29 -164.99(15) . . . . ?
P2 C30 C31 C32 173.25(16) . . . . ?
C1 C2 C3 Fe1 -122.5(2) . . . . ?
C1 C2 C3 C4 176.19(19) . . . . ?
C1 C2 C3 C7 3.9(3) . . . . ?
C1 C2 C6 Fe1 123.2(2) . . . . ?
C1 C2 C6 C5 -177.74(19) . . . . ?
C1 C2 C6 C10 -5.3(3) . . . . ?
C2 C3 C4 Fe1 63.01(14) . . . . ?
C2 C3 C4 C5 3.9(2) . . . . ?
C2 C3 C4 C8 -166.87(19) . . . . ?
C3 C2 C6 Fe1 -56.87(14) . . . . ?
C3 C2 C6 C5 2.2(2) . . . . ?
C3 C2 C6 C10 174.60(19) . . . . ?
C3 C4 C5 Fe1 59.69(14) . . . . ?
C3 C4 C5 C6 -2.5(2) . . . . ?
C3 C4 C5 C9 -171.37(19) . . . . ?
C4 C5 C6 Fe1 61.59(14) . . . . ?
C4 C5 C6 C2 0.2(2) . . . . ?
C4 C5 C6 C10 -172.0(2) . . . . ?
C6 C2 C3 Fe1 57.54(14) . . . . ?
C6 C2 C3 C4 -3.7(2) . . . . ?
C6 C2 C3 C7 -176.1(2) . . . . ?
C7 C3 C4 Fe1 -124.8(2) . . . . ?
C7 C3 C4 C5 176.1(2) . . . . ?
C7 C3 C4 C8 5.4(3) . . . . ?
C8 C4 C5 Fe1 -129.5(2) . . . . ?
C8 C4 C5 C6 168.27(19) . . . . ?
C8 C4 C5 C9 -0.6(3) . . . . ?
C9 C5 C6 Fe1 -129.8(2) . . . . ?
C9 C5 C6 C2 168.85(19) . . . . ?
C9 C5 C6 C10 -3.3(3) . . . . ?
C11 C12 C13 C14 -51.5(3) . . . . ?
C12 C11 C18 C17 93.9(3) . . . . ?
C12 C13 C14 C15 -25.6(3) . . . . ?
C13 C14 C15 Ir1 9.2(3) . . . . ?
C13 C14 C15 C16 90.2(3) . . . . ?
C14 C15 C16 Ir1 -104.7(2) . . . . ?
C14 C15 C16 C17 -1.0(3) . . . . ?
C15 C16 C17 C18 -51.9(3) . . . . ?
C16 C17 C18 C11 -28.3(3) . . . . ?
C18 C11 C12 Ir1 -107.7(2) . . . . ?
C18 C11 C12 C13 -3.0(3) . . . . ?
C19 P1 C21 C22 63.97(17) . . . . ?
C19 P1 C24 C25 39.09(18) . . . . ?
C20 P2 C27 C28 170.58(16) . . . . ?
C20 P2 C30 C31 -61.03(17) . . . . ?
C21 P1 C19 C20 175.19(13) . . . . ?
C21 P1 C24 C25 -69.26(18) . . . . ?
C24 P1 C19 C20 71.12(14) . . . . ?
C24 P1 C21 C22 169.34(16) . . . . ?
C27 P2 C20 C19 107.81(14) . . . . ?
C27 P2 C30 C31 40.65(18) . . . . ?
C30 P2 C20 C19 -148.12(14) . . . . ?
C30 P2 C27 C28 67.11(17) . . . . ?
